data_7700765
loop_
_publ_author_name
'Yu, You-Zhu'
'Guo, Yao'
'Zhang, Yan-Ru'
'Liu, Min-Min'
'Feng, Ya-Ru'
'Geng, Cui-Huan'
'Zhang, Xian-Ming'

_publ_section_title
;
 A series of silver doped butterfly-like Ti<sub>8</sub>Ag<sub>2</sub>
 clusters with two Ag ions panelled on a Ti<sub>8</sub> surface.
;
_journal_issue 35
_journal_name_full 'Dalton transactions (Cambridge, England : 2003)'
_journal_page_first 13423
_journal_page_last 13429
_journal_paper_doi 10.1039/c9dt02508a
_journal_volume 48
_journal_year 2019
_chemical_formula_moiety 'C148 H128 Ag2 O38 P2 Ti8, 8(C2 H3 N)'
_chemical_formula_sum 'C164 H152 Ag2 N8 O38 P2 Ti8'
_chemical_formula_weight 3503.81
_space_group_crystal_system triclinic
_space_group_IT_number 2
_space_group_name_Hall '-P 1'
_space_group_name_H-M_alt 'P -1'
_symmetry_space_group_name_Hall '-P 1'
_symmetry_space_group_name_H-M 'P -1'
_atom_sites_solution_hydrogens geom
_audit_creation_date 2019-07-12
_audit_creation_method
;
Olex2 1.2
(compiled 2018.05.29 svn.r3508 for OlexSys, GUI svn.r5506)
;
_audit_update_record
;
2019-07-17 deposited with the CCDC.    2019-08-07 downloaded from the CCDC.
;
_cell_angle_alpha 67.8580(10)
_cell_angle_beta 82.7640(10)
_cell_angle_gamma 78.7810(10)
_cell_formula_units_Z 1
_cell_length_a 15.2916(2)
_cell_length_b 16.8434(3)
_cell_length_c 17.8849(3)
_cell_measurement_reflns_used 9919
_cell_measurement_temperature 170(2)
_cell_measurement_theta_max 32.74
_cell_measurement_theta_min 3.21
_cell_volume 4178.20(12)
_computing_cell_refinement 'Bruker SAINT'
_computing_data_collection 'Bruker APEX2'
_computing_molecular_graphics 'Olex2 (Dolomanov et al., 2009)'
_computing_publication_material 'Olex2 (Dolomanov et al., 2009)'
_computing_structure_refinement 'XL (Sheldrick, 2008)'
_computing_structure_solution 'SHELXS-97 (Sheldrick 2008)'
_diffrn_ambient_temperature 170(2)
_diffrn_measured_fraction_theta_full 0.987
_diffrn_measured_fraction_theta_max 0.987
_diffrn_measurement_device_type 'Bruker APEX-II CCD'
_diffrn_measurement_method '\f and \w scans'
_diffrn_radiation_type MoK\a
_diffrn_radiation_wavelength 0.71073
_diffrn_reflns_av_R_equivalents 0.0147
_diffrn_reflns_av_unetI/netI 0.0155
_diffrn_reflns_Laue_measured_fraction_full 0.987
_diffrn_reflns_Laue_measured_fraction_max 0.987
_diffrn_reflns_limit_h_max 18
_diffrn_reflns_limit_h_min -18
_diffrn_reflns_limit_k_max 20
_diffrn_reflns_limit_k_min -20
_diffrn_reflns_limit_l_max 21
_diffrn_reflns_limit_l_min -21
_diffrn_reflns_number 43443
_diffrn_reflns_point_group_measured_fraction_full 0.987
_diffrn_reflns_point_group_measured_fraction_max 0.987
_diffrn_reflns_theta_full 25.000
_diffrn_reflns_theta_max 25.000
_diffrn_reflns_theta_min 1.781
_diffrn_standards_number 0
_exptl_absorpt_coefficient_mu 0.684
_exptl_absorpt_correction_type none
_exptl_crystal_colour colourless
_exptl_crystal_density_diffrn 1.393
_exptl_crystal_description block
_exptl_crystal_F_000 1796
_exptl_crystal_size_max 0.31
_exptl_crystal_size_mid 0.28
_exptl_crystal_size_min 0.23
_refine_diff_density_max 1.880
_refine_diff_density_min -1.583
_refine_diff_density_rms 0.062
_refine_ls_extinction_method none
_refine_ls_goodness_of_fit_ref 1.021
_refine_ls_hydrogen_treatment constr
_refine_ls_matrix_type full
_refine_ls_number_parameters 973
_refine_ls_number_reflns 14512
_refine_ls_number_restraints 713
_refine_ls_restrained_S_all 1.043
_refine_ls_R_factor_all 0.0357
_refine_ls_R_factor_gt 0.0325
_refine_ls_shift/su_max 0.003
_refine_ls_shift/su_mean 0.000
_refine_ls_structure_factor_coef Fsqd
_refine_ls_weighting_details 'w=1/[\s^2^(Fo^2^)+(0.0388P)^2^+6.1592P] where P=(Fo^2^+2Fc^2^)/3'
_refine_ls_weighting_scheme calc
_refine_ls_wR_factor_gt 0.0827
_refine_ls_wR_factor_ref 0.0858
_reflns_Friedel_coverage 0.000
_reflns_number_gt 13317
_reflns_number_total 14512
_reflns_threshold_expression 'I > 2\s(I)'
_cod_data_source_file c9dt02508a2.cif
_cod_data_source_block 4
_cod_depositor_comments 'Adding full bibliography for 7700762--7700767.cif.'
_cod_database_code 7700765
_shelx_shelxl_version_number 2014/7
_shelx_space_group_comment
;
The symmetry employed for this shelxl refinement is uniquely defined
by the following loop, which should always be used as a source of
symmetry information in preference to the above space-group names.
They are only intended as comments.
;
_shelx_estimated_absorpt_t_max 0.858
_shelx_estimated_absorpt_t_min 0.816
_olex2_refinement_description
;
1. Fixed Uiso
 At 1.5 times of:
  All C(H) groups, All C(H,H,H) groups
2. Restrained distances
 C100-N4
 2.6 with sigma of 0.01
 C100-C101
 1.45 with sigma of 0.01
 N4-C101
 1.15 with sigma of 0.01
 C100-N4A
 2.6 with sigma of 0.01
 N4A-C101
 1.15 with sigma of 0.01
3. Rigid bond restraints
 C1, C2, C3, C4, C5, C6, C7, C8, C9, C10, C11, C12, C13, C14, C15, C16, C17,
 C18, C19, C20, C21, C22, C23, C24, C25, C26, C27, C28, C29, C30, C31, C32, C33,
  C34, C35, C36, C37, C38, C39, C40, C41, C42, C43, C44, C45, C46, C47, C48,
 C49, C50, C51, C52, C53, C54, C55, C56, C57, C58, C59, C60, C61, C62, C63, C64,
  C65, C66, C67, C68, C69, C70, C71, C72, C73, C74, C75, C76, C77, C78, C79,
 C80, C100, C101
 with sigma for 1-2 distances of 0.01 and sigma for 1-3 distances of 0.01
 Ag1, O13
 with sigma for 1-2 distances of 0.001 and sigma for 1-3 distances of 0.001
 Ag1, P1
 with sigma for 1-2 distances of 0.001 and sigma for 1-3 distances of 0.001
4. Uiso/Uaniso restraints and constraints
C1 \\sim C2 \\sim C3 \\sim C4 \\sim C5 \\sim C6 \\sim C7 \\sim C8 \\sim C9
\\sim C10 \\sim C11 \\sim C12 \\sim C13 \\sim C14 \\sim C15 \\sim C16 \\sim C17
\\sim C18 \\sim C19 \\sim C20 \\sim C21 \\sim C22 \\sim C23 \\sim C24 \\sim C25
\\sim C26 \\sim C27 \\sim C28 \\sim C29 \\sim C30 \\sim C31 \\sim C32 \\sim C33
\\sim C34 \\sim C35 \\sim C36 \\sim C37 \\sim C38 \\sim C39 \\sim C40 \\sim C41
\\sim C42 \\sim C43 \\sim C44 \\sim C45 \\sim C46 \\sim C47 \\sim C48 \\sim C49
\\sim C50 \\sim C51 \\sim C52 \\sim C53 \\sim C54 \\sim C55 \\sim C56 \\sim C57
\\sim C58 \\sim C59 \\sim C60 \\sim C61 \\sim C62 \\sim C63 \\sim C64 \\sim C65
\\sim C66 \\sim C67 \\sim C68 \\sim C69 \\sim C70 \\sim C71 \\sim C72 \\sim C73
\\sim C74 \\sim C75 \\sim C76 \\sim C77 \\sim C78 \\sim C79 \\sim C80 \\sim
C100 \\sim C101: within 2A with sigma of 0.01 and sigma for terminal atoms of
0.02
Uanis(C22) \\sim Ueq, Uanis(C36) \\sim Ueq, Uanis(C37) \\sim Ueq, Uanis(C40)
\\sim Ueq, Uanis(C56) \\sim Ueq, Uanis(C100) \\sim Ueq, Uanis(C101) \\sim Ueq,
Uanis(N4) \\sim Ueq, Uanis(N4A) \\sim Ueq: with sigma of 0.01 and sigma for
terminal atoms of 0.01
Uanis(C76) \\sim Ueq, Uanis(C78) \\sim Ueq, Uanis(C80) \\sim Ueq: with sigma of
0.01 and sigma for terminal atoms of 0.01
Uanis(C76) = Uanis(C75)
Uanis(C77) = Uanis(C78)
Uanis(C79) = Uanis(C80)
Uanis(C34) = Uanis(C35) = Uanis(C36) = Uanis(C37) = Uanis(C38) = Uanis(C39)
5. Others
 Sof(N4A)=1-FVAR(1)
 Sof(N4)=FVAR(1)
6.a Aromatic/amide H refined with riding coordinates:
 C3(H3), C4(H4), C7(H7), C8(H8), C11(H11), C12(H12), C14(H14), C15(H15),
 C19(H19), C20(H20), C23(H23), C24(H24), C27(H27), C28(H28), C31(H31), C32(H32),
  C35(H35), C36(H36), C38(H38), C39(H39), C43(H43), C44(H44), C47(H47),
 C48(H48), C51(H51), C52(H52), C54(H54), C55(H55), C58(H58), C59(H59), C60(H60),
  C61(H61), C62(H62), C64(H64), C65(H65), C66(H66), C67(H67), C68(H68),
 C70(H70), C71(H71), C72(H72), C73(H73), C74(H74)
6.b Idealised Me refined as rotating group:
 C6(H6A,H6B,H6C), C16(H16A,H16B,H16C), C22(H22A,H22B,H22C), C30(H30A,H30B,
 H30C), C40(H40A,H40B,H40C), C46(H46A,H46B,H46C), C56(H56A,H56B,H56C), C75(H75A,
 H75B,H75C), C77(H77A,H77B,H77C), C79(H79A,H79B,H79C), C100(H10A,H10B,H10C)
;
_olex2_submission_special_instructions 'No special instructions were received'

loop_
_space_group_symop_operation_xyz
'x, y, z'
'-x, -y, -z'

loop_
_atom_site_label
_atom_site_type_symbol
_atom_site_fract_x
_atom_site_fract_y
_atom_site_fract_z
_atom_site_U_iso_or_equiv
_atom_site_adp_type
_atom_site_occupancy
_atom_site_site_symmetry_order
_atom_site_calc_flag
_atom_site_refinement_flags_posn
_atom_site_refinement_flags_adp
_atom_site_refinement_flags_occupancy
_atom_site_disorder_assembly
_atom_site_disorder_group
Ag1 Ag 0.53910(2) 0.20022(2) 0.76895(2) 0.02447(6) Uani 1 1 d . U . . .
C1 C 0.40142(14) 0.39171(15) 0.33113(13) 0.0199(5) Uani 1 1 d . U . . .
C2 C 0.34656(16) 0.34443(15) 0.30454(15) 0.0241(5) Uani 1 1 d . U . . .
C3 C 0.30555(18) 0.27865(17) 0.36116(16) 0.0315(6) Uani 1 1 d . U . . .
H3 H 0.3153 0.2617 0.4157 0.047 Uiso 1 1 calc R . . . .
C4 C 0.2501(2) 0.2378(2) 0.3372(2) 0.0447(7) Uani 1 1 d . U . . .
H4 H 0.2219 0.1945 0.3759 0.067 Uiso 1 1 calc R . . . .
C5 C 0.2361(2) 0.2607(2) 0.2564(2) 0.0546(9) Uani 1 1 d . U . . .
C6 C 0.1761(4) 0.2147(3) 0.2310(3) 0.0952(17) Uani 1 1 d . U . . .
H6A H 0.2105 0.1844 0.1984 0.143 Uiso 1 1 calc GR . . . .
H6B H 0.1293 0.2566 0.2004 0.143 Uiso 1 1 calc GR . . . .
H6C H 0.1504 0.1740 0.2782 0.143 Uiso 1 1 calc GR . . . .
C7 C 0.2777(3) 0.3259(2) 0.2004(2) 0.0564(9) Uani 1 1 d . U . . .
H7 H 0.2692 0.3417 0.1458 0.085 Uiso 1 1 calc R . . . .
C8 C 0.3321(2) 0.36861(18) 0.22350(17) 0.0387(6) Uani 1 1 d . U . . .
H8 H 0.3587 0.4132 0.1848 0.058 Uiso 1 1 calc R . . . .
C9 C 0.19412(14) 0.56254(15) 0.52035(13) 0.0200(5) Uani 1 1 d . U . . .
C10 C 0.10165(15) 0.55091(16) 0.55305(14) 0.0242(5) Uani 1 1 d . U . . .
C11 C 0.08621(18) 0.47211(18) 0.61144(19) 0.0405(7) Uani 1 1 d . U . . .
H11 H 0.1339 0.4278 0.6305 0.061 Uiso 1 1 calc R . . . .
C12 C 0.0004(2) 0.4591(2) 0.6414(2) 0.0542(9) Uani 1 1 d . U . . .
H12 H -0.0092 0.4059 0.6803 0.081 Uiso 1 1 calc R . . . .
C13 C -0.07170(18) 0.5243(2) 0.6143(2) 0.0452(7) Uani 1 1 d . U . . .
C14 C -0.05563(19) 0.6027(2) 0.5577(2) 0.0500(8) Uani 1 1 d . U . . .
H14 H -0.1033 0.6475 0.5400 0.075 Uiso 1 1 calc R . . . .
C15 C 0.03001(17) 0.6166(2) 0.52663(18) 0.0414(7) Uani 1 1 d . U . . .
H15 H 0.0394 0.6701 0.4880 0.062 Uiso 1 1 calc R . . . .
C16 C -0.1654(2) 0.5091(3) 0.6469(3) 0.0720(12) Uani 1 1 d . U . . .
H16A H -0.1679 0.4481 0.6663 0.108 Uiso 1 1 calc GR . . . .
H16B H -0.2060 0.5395 0.6046 0.108 Uiso 1 1 calc GR . . . .
H16C H -0.1820 0.5302 0.6905 0.108 Uiso 1 1 calc GR . . . .
C17 C 0.33015(14) 0.62735(14) 0.65234(13) 0.0191(4) Uani 1 1 d . U . . .
C18 C 0.27680(15) 0.66307(16) 0.71160(14) 0.0244(5) Uani 1 1 d . U . . .
C19 C 0.29138(17) 0.73994(17) 0.71585(16) 0.0310(6) Uani 1 1 d . U . . .
H19 H 0.3314 0.7722 0.6788 0.047 Uiso 1 1 calc R . . . .
C20 C 0.2462(2) 0.7686(2) 0.7755(2) 0.0455(7) Uani 1 1 d . U . . .
H20 H 0.2550 0.8211 0.7770 0.068 Uiso 1 1 calc R . . . .
C21 C 0.1880(2) 0.7203(3) 0.8329(2) 0.0566(9) Uani 1 1 d . U . . .
C22 C 0.1430(3) 0.7496(4) 0.9008(3) 0.0942(16) Uani 1 1 d . U . . .
H22A H 0.1789 0.7848 0.9111 0.141 Uiso 1 1 calc GR . . . .
H22B H 0.1363 0.6997 0.9488 0.141 Uiso 1 1 calc GR . . . .
H22C H 0.0852 0.7829 0.8855 0.141 Uiso 1 1 calc GR . . . .
C23 C 0.1729(2) 0.6446(2) 0.8273(2) 0.0557(9) Uani 1 1 d . U . . .
H23 H 0.1330 0.6123 0.8645 0.083 Uiso 1 1 calc R . . . .
C24 C 0.21616(19) 0.6161(2) 0.76686(17) 0.0387(6) Uani 1 1 d . U . . .
H24 H 0.2046 0.5654 0.7634 0.058 Uiso 1 1 calc R . . . .
C25 C 0.58228(16) 0.31205(15) 0.86904(14) 0.0237(5) Uani 1 1 d . U . . .
C26 C 0.58406(16) 0.33801(15) 0.93951(14) 0.0243(5) Uani 1 1 d . U . . .
C27 C 0.53402(19) 0.30102(18) 1.01009(15) 0.0335(6) Uani 1 1 d . U . . .
H27 H 0.5030 0.2568 1.0148 0.050 Uiso 1 1 calc R . . . .
C28 C 0.5302(2) 0.3298(2) 1.07341(16) 0.0399(6) Uani 1 1 d . U . . .
H28 H 0.4953 0.3053 1.1201 0.060 Uiso 1 1 calc R . . . .
C29 C 0.57695(19) 0.39421(19) 1.06901(16) 0.0363(6) Uani 1 1 d . U . . .
C30 C 0.5696(2) 0.4278(2) 1.1368(2) 0.0532(9) Uani 1 1 d . U . . .
H30A H 0.5265 0.4800 1.1249 0.080 Uiso 1 1 calc GR . . . .
H30B H 0.6267 0.4400 1.1425 0.080 Uiso 1 1 calc GR . . . .
H30C H 0.5510 0.3848 1.1862 0.080 Uiso 1 1 calc GR . . . .
C31 C 0.6290(2) 0.42853(19) 0.99949(17) 0.0396(6) Uani 1 1 d . U . . .
H31 H 0.6627 0.4704 0.9960 0.059 Uiso 1 1 calc R . . . .
C32 C 0.63200(19) 0.40167(18) 0.93465(16) 0.0335(6) Uani 1 1 d . U . . .
H32 H 0.6664 0.4266 0.8877 0.050 Uiso 1 1 calc R . . . .
C33 C 0.75437(16) 0.17425(15) 0.72278(14) 0.0246(5) Uani 1 1 d . U . . .
C34 C 0.8431(2) 0.1223(2) 0.7142(2) 0.0509(3) Uani 1 1 d . U . . .
C35 C 0.8567(2) 0.0335(2) 0.7544(2) 0.0509(3) Uani 1 1 d . U . . .
H35 H 0.8106 0.0066 0.7871 0.076 Uiso 1 1 calc R . . . .
C36 C 0.9385(2) -0.0159(2) 0.7464(2) 0.0509(3) Uani 1 1 d . U . . .
H36 H 0.9475 -0.0755 0.7751 0.076 Uiso 1 1 calc R . . . .
C37 C 1.0074(2) 0.0229(2) 0.6959(2) 0.0509(3) Uani 1 1 d . U . . .
C38 C 0.9924(2) 0.1116(2) 0.6555(2) 0.0509(3) Uani 1 1 d . U . . .
H38 H 1.0375 0.1386 0.6212 0.076 Uiso 1 1 calc R . . . .
C39 C 0.9116(2) 0.1609(2) 0.6652(2) 0.0509(3) Uani 1 1 d . U . . .
H39 H 0.9033 0.2208 0.6384 0.076 Uiso 1 1 calc R . . . .
C40 C 1.0970(3) -0.0309(3) 0.6870(4) 0.1095(19) Uani 1 1 d . U . . .
H40A H 1.1165 -0.0144 0.6309 0.164 Uiso 1 1 calc GR . . . .
H40B H 1.0913 -0.0913 0.7085 0.164 Uiso 1 1 calc GR . . . .
H40C H 1.1399 -0.0211 0.7161 0.164 Uiso 1 1 calc GR . . . .
C41 C 0.61464(15) 0.21130(14) 0.54639(13) 0.0205(5) Uani 1 1 d . U . . .
C42 C 0.63512(16) 0.13268(15) 0.52476(14) 0.0241(5) Uani 1 1 d . U . . .
C43 C 0.71619(18) 0.07787(16) 0.54262(16) 0.0320(6) Uani 1 1 d . U . . .
H43 H 0.7563 0.0880 0.5718 0.048 Uiso 1 1 calc R . . . .
C44 C 0.7375(2) 0.00777(18) 0.51695(18) 0.0402(7) Uani 1 1 d . U . . .
H44 H 0.7920 -0.0287 0.5291 0.060 Uiso 1 1 calc R . . . .
C45 C 0.6788(2) -0.00840(17) 0.47358(17) 0.0392(6) Uani 1 1 d . U . . .
C46 C 0.7022(3) -0.0831(2) 0.4435(2) 0.0578(9) Uani 1 1 d . U . . .
H46A H 0.7102 -0.0608 0.3856 0.087 Uiso 1 1 calc GR . . . .
H46B H 0.6547 -0.1171 0.4598 0.087 Uiso 1 1 calc GR . . . .
H46C H 0.7564 -0.1189 0.4662 0.087 Uiso 1 1 calc GR . . . .
C47 C 0.5973(2) 0.04592(18) 0.45723(17) 0.0388(6) Uani 1 1 d . U . . .
H47 H 0.5567 0.0350 0.4290 0.058 Uiso 1 1 calc R . . . .
C48 C 0.57525(18) 0.11611(17) 0.48221(16) 0.0315(6) Uani 1 1 d . U . . .
H48 H 0.5205 0.1521 0.4705 0.047 Uiso 1 1 calc R . . . .
C49 C 0.37443(15) 0.39451(14) 0.75663(13) 0.0192(5) Uani 1 1 d . U . . .
C50 C 0.30345(16) 0.36951(16) 0.82146(14) 0.0242(5) Uani 1 1 d . U . . .
C51 C 0.31061(18) 0.37183(19) 0.89704(15) 0.0351(6) Uani 1 1 d . U . . .
H51 H 0.3605 0.3888 0.9079 0.053 Uiso 1 1 calc R . . . .
C52 C 0.2430(2) 0.3487(3) 0.95592(18) 0.0550(9) Uani 1 1 d . U . . .
H52 H 0.2474 0.3513 1.0063 0.083 Uiso 1 1 calc R . . . .
C53 C 0.1684(2) 0.3217(3) 0.9416(2) 0.0618(10) Uani 1 1 d . U . . .
C54 C 0.22912(18) 0.34297(19) 0.80650(16) 0.0346(6) Uani 1 1 d . U . . .
H54 H 0.2239 0.3414 0.7558 0.052 Uiso 1 1 calc R . . . .
C55 C 0.1631(2) 0.3189(3) 0.86651(19) 0.0531(8) Uani 1 1 d . U . . .
H55 H 0.1140 0.3005 0.8561 0.080 Uiso 1 1 calc R . . . .
C56 C 0.0954(3) 0.2950(4) 1.0073(3) 0.0998(17) Uani 1 1 d . U . . .
H56A H 0.0437 0.2917 0.9840 0.150 Uiso 1 1 calc GR . . . .
H56B H 0.0801 0.3372 1.0329 0.150 Uiso 1 1 calc GR . . . .
H56C H 0.1162 0.2393 1.0468 0.150 Uiso 1 1 calc GR . . . .
C57 C 0.32764(16) 0.15999(15) 0.74054(14) 0.0246(5) Uani 1 1 d . U . . .
C58 C 0.24539(18) 0.13537(18) 0.77280(16) 0.0334(6) Uani 1 1 d . U . . .
H58 H 0.2412 0.0919 0.8235 0.050 Uiso 1 1 calc R . . . .
C59 C 0.16964(19) 0.1751(2) 0.73008(19) 0.0410(7) Uani 1 1 d . U . . .
H59 H 0.1146 0.1586 0.7521 0.062 Uiso 1 1 calc R . . . .
C60 C 0.1757(2) 0.23966(18) 0.65439(18) 0.0395(6) Uani 1 1 d . U . . .
H60 H 0.1247 0.2664 0.6257 0.059 Uiso 1 1 calc R . . . .
C61 C 0.25698(19) 0.26425(17) 0.62158(16) 0.0340(6) Uani 1 1 d . U . . .
H61 H 0.2608 0.3073 0.5706 0.051 Uiso 1 1 calc R . . . .
C62 C 0.33313(17) 0.22495(15) 0.66432(15) 0.0265(5) Uani 1 1 d . U . . .
H62 H 0.3879 0.2419 0.6422 0.040 Uiso 1 1 calc R . . . .
C63 C 0.39520(16) 0.07120(16) 0.90031(14) 0.0260(5) Uani 1 1 d . U . . .
C64 C 0.3702(2) 0.13379(18) 0.93525(16) 0.0403(7) Uani 1 1 d . U . . .
H64 H 0.3690 0.1921 0.9032 0.060 Uiso 1 1 calc R . . . .
C65 C 0.3471(2) 0.1107(2) 1.01707(18) 0.0490(8) Uani 1 1 d . U . . .
H65 H 0.3299 0.1532 1.0397 0.074 Uiso 1 1 calc R . . . .
C66 C 0.3496(2) 0.0241(2) 1.06514(17) 0.0461(7) Uani 1 1 d . U . . .
H66 H 0.3338 0.0082 1.1202 0.069 Uiso 1 1 calc R . . . .
C67 C 0.3750(2) -0.0377(2) 1.03196(18) 0.0475(8) Uani 1 1 d . U . . .
H67 H 0.3768 -0.0959 1.0646 0.071 Uiso 1 1 calc R . . . .
C68 C 0.39856(19) -0.01518(18) 0.94950(17) 0.0377(6) Uani 1 1 d . U . . .
H68 H 0.4165 -0.0583 0.9276 0.057 Uiso 1 1 calc R . . . .
C69 C 0.46912(17) 0.01428(16) 0.76663(15) 0.0277(5) Uani 1 1 d . U . . .
C70 C 0.41422(19) -0.04610(18) 0.77493(19) 0.0397(6) Uani 1 1 d . U . . .
H70 H 0.3550 -0.0377 0.7939 0.059 Uiso 1 1 calc R . . . .
C71 C 0.4479(2) -0.1183(2) 0.7549(2) 0.0479(7) Uani 1 1 d . U . . .
H71 H 0.4114 -0.1589 0.7615 0.072 Uiso 1 1 calc R . . . .
C72 C 0.5347(2) -0.1305(2) 0.7255(2) 0.0483(7) Uani 1 1 d . U . . .
H72 H 0.5569 -0.1793 0.7123 0.073 Uiso 1 1 calc R . . . .
C73 C 0.5892(2) -0.0705(2) 0.7154(2) 0.0461(7) Uani 1 1 d . U . . .
H73 H 0.6478 -0.0783 0.6946 0.069 Uiso 1 1 calc R . . . .
C74 C 0.55643(18) 0.00151(17) 0.73645(17) 0.0346(6) Uani 1 1 d . U . . .
H74 H 0.5935 0.0416 0.7302 0.052 Uiso 1 1 calc R . . . .
C75 C 0.1132(4) 0.0710(5) 0.9902(4) 0.1300(17) Uani 1 1 d . U . . .
H75A H 0.0674 0.1192 0.9669 0.195 Uiso 1 1 calc GR . . . .
H75B H 0.1701 0.0904 0.9788 0.195 Uiso 1 1 calc GR . . . .
H75C H 0.1013 0.0467 1.0476 0.195 Uiso 1 1 calc GR . . . .
C76 C 0.1145(5) 0.0067(6) 0.9564(5) 0.1300(17) Uani 1 1 d . U . . .
C77 C 0.8884(3) 0.2126(3) 0.4294(3) 0.0859(10) Uani 1 1 d . U . . .
H77A H 0.8814 0.2681 0.3860 0.129 Uiso 1 1 calc GR . . . .
H77B H 0.8647 0.2197 0.4792 0.129 Uiso 1 1 calc GR . . . .
H77C H 0.8569 0.1743 0.4188 0.129 Uiso 1 1 calc GR . . . .
C78 C 0.9817(3) 0.1763(4) 0.4356(3) 0.0859(10) Uani 1 1 d . U . . .
C79 C 0.8056(3) 0.2246(5) 0.8818(4) 0.1120(14) Uani 1 1 d . U . . .
H79A H 0.7680 0.2673 0.8414 0.168 Uiso 1 1 calc GR . . . .
H79B H 0.7839 0.2261 0.9341 0.168 Uiso 1 1 calc GR . . . .
H79C H 0.8049 0.1680 0.8811 0.168 Uiso 1 1 calc GR . . . .
C80 C 0.8923(4) 0.2425(5) 0.8656(4) 0.1120(14) Uani 1 1 d . U . . .
C100 C 0.9743(7) 0.5272(8) 0.8128(7) 0.217(4) Uani 1 1 d D U . . .
H10A H 0.9598 0.4946 0.7834 0.326 Uiso 1 1 calc GR . . . .
H10B H 1.0374 0.5144 0.8199 0.326 Uiso 1 1 calc GR . . . .
H10C H 0.9577 0.5882 0.7831 0.326 Uiso 1 1 calc GR . . . .
C101 C 0.9256(9) 0.5036(10) 0.8922(8) 0.248(5) Uani 1 1 d D U . . .
N1 N 0.9609(5) 0.2503(10) 0.8557(6) 0.316(7) Uani 1 1 d . . . . .
N2 N 1.0543(3) 0.1500(4) 0.4425(3) 0.1204(18) Uani 1 1 d . . . . .
N3 N 0.1180(7) -0.0398(5) 0.9255(5) 0.200(4) Uani 1 1 d . . . . .
N4 N 0.9208(19) 0.5142(16) 0.9563(9) 0.287(15) Uani 0.57(3) 1 d D U P A 1
N4A N 0.8590(14) 0.4782(18) 0.9293(13) 0.245(17) Uani 0.43(3) 1 d D U P A 2
O1 O 0.42261(11) 0.46186(10) 0.28149(9) 0.0229(3) Uani 1 1 d . . . . .
O2 O 0.42226(10) 0.35822(10) 0.40428(9) 0.0208(3) Uani 1 1 d . . . . .
O3 O 0.20971(10) 0.63371(10) 0.46809(9) 0.0231(3) Uani 1 1 d . . . . .
O4 O 0.25486(10) 0.49668(10) 0.54703(9) 0.0203(3) Uani 1 1 d . . . . .
O5 O 0.42132(10) 0.40749(9) 0.53364(9) 0.0166(3) Uani 1 1 d . . . . .
O6 O 0.51546(9) 0.49499(9) 0.38891(8) 0.0152(3) Uani 1 1 d . . . . .
O7 O 0.53635(10) 0.25626(9) 0.53435(9) 0.0205(3) Uani 1 1 d . . . . .
O8 O 0.60759(9) 0.40632(9) 0.50489(8) 0.0153(3) Uani 1 1 d . . . . .
O9 O 0.44398(10) 0.41395(10) 0.77095(9) 0.0216(3) Uani 1 1 d . . . . .
O10 O 0.36123(10) 0.39408(10) 0.68769(9) 0.0200(3) Uani 1 1 d . . . . .
O11 O 0.30658(10) 0.56246(10) 0.64579(9) 0.0204(3) Uani 1 1 d . . . . .
O12 O 0.39610(10) 0.66247(10) 0.61392(9) 0.0200(3) Uani 1 1 d . . . . .
O13 O 0.56536(10) 0.33141(9) 0.66938(9) 0.0171(3) Uani 1 1 d . U . . .
O14 O 0.66855(10) 0.43579(10) 0.63388(9) 0.0179(3) Uani 1 1 d . . . . .
O15 O 0.67428(11) 0.23202(10) 0.57406(10) 0.0232(3) Uani 1 1 d . . . . .
O16 O 0.74860(10) 0.25765(10) 0.68609(9) 0.0235(3) Uani 1 1 d . . . . .
O17 O 0.69238(12) 0.13807(12) 0.76275(11) 0.0346(4) Uani 1 1 d . . . . .
O18 O 0.61548(11) 0.36251(11) 0.80086(9) 0.0241(3) Uani 1 1 d . . . . .
O19 O 0.55133(13) 0.24743(11) 0.87643(10) 0.0331(4) Uani 1 1 d . . . . .
P1 P 0.43046(4) 0.11022(4) 0.79311(4) 0.02240(13) Uani 1 1 d . U . . .
Ti1 Ti 0.50894(2) 0.38047(2) 0.46591(2) 0.01445(8) Uani 1 1 d . . . . .
Ti2 Ti 0.37571(2) 0.48533(2) 0.58074(2) 0.01450(9) Uani 1 1 d . . . . .
Ti3 Ti 0.56457(3) 0.42714(2) 0.69719(2) 0.01585(9) Uani 1 1 d . . . . .
Ti4 Ti 0.67054(2) 0.34258(2) 0.60542(2) 0.01634(9) Uani 1 1 d . . . . .

loop_
_atom_site_aniso_label
_atom_site_aniso_U_11
_atom_site_aniso_U_22
_atom_site_aniso_U_33
_atom_site_aniso_U_23
_atom_site_aniso_U_13
_atom_site_aniso_U_12
Ag1 0.02646(10) 0.02069(10) 0.02657(10) -0.00684(7) 0.00246(7) -0.01056(7)
C1 0.0183(11) 0.0211(11) 0.0237(11) -0.0137(10) 0.0010(9) -0.0007(9)
C2 0.0251(12) 0.0221(11) 0.0294(12) -0.0139(10) -0.0062(9) -0.0014(9)
C3 0.0341(14) 0.0290(13) 0.0356(14) -0.0127(11) -0.0075(11) -0.0093(11)
C4 0.0473(17) 0.0374(15) 0.0554(18) -0.0148(14) -0.0118(14) -0.0194(13)
C5 0.065(2) 0.0489(18) 0.063(2) -0.0223(16) -0.0293(17) -0.0195(16)
C6 0.122(4) 0.087(3) 0.102(3) -0.031(3) -0.052(3) -0.053(3)
C7 0.084(2) 0.0521(19) 0.0444(17) -0.0173(15) -0.0304(17) -0.0199(17)
C8 0.0555(17) 0.0332(14) 0.0327(14) -0.0121(12) -0.0138(12) -0.0120(13)
C9 0.0170(11) 0.0259(12) 0.0208(11) -0.0131(10) 0.0003(8) -0.0033(9)
C10 0.0176(11) 0.0323(13) 0.0276(12) -0.0165(10) 0.0017(9) -0.0054(9)
C11 0.0259(13) 0.0302(14) 0.0622(18) -0.0167(13) 0.0136(12) -0.0075(11)
C12 0.0342(16) 0.0393(16) 0.088(2) -0.0260(16) 0.0259(16) -0.0170(13)
C13 0.0215(13) 0.0597(19) 0.072(2) -0.0438(16) 0.0132(13) -0.0156(13)
C14 0.0195(13) 0.070(2) 0.0555(18) -0.0221(16) -0.0027(12) 0.0048(13)
C15 0.0212(13) 0.0522(17) 0.0388(15) -0.0067(13) -0.0007(11) 0.0016(12)
C16 0.0272(16) 0.088(3) 0.120(3) -0.061(3) 0.0255(19) -0.0251(17)
C17 0.0186(11) 0.0194(11) 0.0187(10) -0.0074(9) -0.0012(8) -0.0003(9)
C18 0.0204(11) 0.0293(12) 0.0273(12) -0.0164(10) 0.0018(9) -0.0021(9)
C19 0.0244(12) 0.0356(14) 0.0406(14) -0.0243(12) 0.0064(10) -0.0058(11)
C20 0.0391(16) 0.0520(18) 0.0644(19) -0.0460(16) 0.0134(14) -0.0105(13)
C21 0.0505(18) 0.073(2) 0.065(2) -0.0513(18) 0.0261(16) -0.0175(16)
C22 0.103(3) 0.114(4) 0.098(3) -0.084(3) 0.056(3) -0.038(3)
C23 0.0528(19) 0.067(2) 0.060(2) -0.0409(17) 0.0330(16) -0.0253(16)
C24 0.0370(15) 0.0441(16) 0.0437(15) -0.0278(13) 0.0167(12) -0.0141(12)
C25 0.0266(12) 0.0228(12) 0.0188(11) -0.0049(9) -0.0045(9) -0.0008(10)
C26 0.0306(12) 0.0211(11) 0.0190(11) -0.0057(9) -0.0051(9) 0.0001(10)
C27 0.0445(15) 0.0310(14) 0.0245(12) -0.0083(11) 0.0004(11) -0.0100(12)
C28 0.0504(17) 0.0445(16) 0.0218(12) -0.0121(12) 0.0045(11) -0.0048(13)
C29 0.0413(15) 0.0393(15) 0.0301(13) -0.0184(12) -0.0137(11) 0.0088(12)
C30 0.058(2) 0.069(2) 0.0443(18) -0.0393(17) -0.0156(15) 0.0105(17)
C31 0.0499(17) 0.0391(15) 0.0385(15) -0.0202(12) -0.0107(12) -0.0097(13)
C32 0.0426(15) 0.0343(14) 0.0258(12) -0.0106(11) -0.0016(11) -0.0119(12)
C33 0.0240(12) 0.0248(12) 0.0226(11) -0.0050(10) -0.0061(9) -0.0021(10)
C34 0.0325(6) 0.0374(7) 0.0750(9) -0.0156(6) 0.0028(6) -0.0012(5)
C35 0.0325(6) 0.0374(7) 0.0750(9) -0.0156(6) 0.0028(6) -0.0012(5)
C36 0.0325(6) 0.0374(7) 0.0750(9) -0.0156(6) 0.0028(6) -0.0012(5)
C37 0.0325(6) 0.0374(7) 0.0750(9) -0.0156(6) 0.0028(6) -0.0012(5)
C38 0.0325(6) 0.0374(7) 0.0750(9) -0.0156(6) 0.0028(6) -0.0012(5)
C39 0.0325(6) 0.0374(7) 0.0750(9) -0.0156(6) 0.0028(6) -0.0012(5)
C40 0.050(2) 0.076(3) 0.187(5) -0.050(3) 0.020(3) 0.014(2)
C41 0.0261(12) 0.0152(11) 0.0164(10) -0.0030(9) 0.0011(9) -0.0020(9)
C42 0.0319(12) 0.0172(11) 0.0226(11) -0.0075(9) 0.0015(9) -0.0039(9)
C43 0.0369(14) 0.0240(12) 0.0355(14) -0.0137(11) -0.0041(11) 0.0014(11)
C44 0.0470(16) 0.0250(13) 0.0467(16) -0.0175(12) -0.0007(13) 0.0063(12)
C45 0.0620(18) 0.0241(13) 0.0344(14) -0.0159(11) 0.0065(13) -0.0087(12)
C46 0.093(3) 0.0339(17) 0.053(2) -0.0275(15) 0.0075(18) -0.0089(17)
C47 0.0546(17) 0.0315(14) 0.0378(15) -0.0176(12) -0.0025(13) -0.0140(13)
C48 0.0373(14) 0.0258(13) 0.0340(13) -0.0127(11) -0.0023(11) -0.0068(11)
C49 0.0231(11) 0.0147(10) 0.0173(11) -0.0048(8) 0.0017(9) -0.0013(9)
C50 0.0241(12) 0.0258(12) 0.0193(11) -0.0056(9) 0.0035(9) -0.0040(10)
C51 0.0337(14) 0.0514(17) 0.0225(12) -0.0151(12) 0.0040(10) -0.0117(12)
C52 0.0511(18) 0.092(3) 0.0243(14) -0.0235(15) 0.0135(13) -0.0226(18)
C53 0.0456(18) 0.102(3) 0.0364(16) -0.0221(17) 0.0207(14) -0.0294(18)
C54 0.0304(13) 0.0479(16) 0.0263(13) -0.0125(12) 0.0040(10) -0.0136(12)
C55 0.0359(16) 0.084(2) 0.0418(16) -0.0200(16) 0.0107(13) -0.0293(16)
C56 0.071(3) 0.176(5) 0.057(2) -0.042(3) 0.037(2) -0.059(3)
C57 0.0266(12) 0.0209(11) 0.0276(12) -0.0100(10) -0.0017(9) -0.0044(9)
C58 0.0307(13) 0.0338(14) 0.0336(13) -0.0077(11) -0.0005(11) -0.0102(11)
C59 0.0290(14) 0.0436(16) 0.0529(17) -0.0186(14) -0.0044(12) -0.0079(12)
C60 0.0398(15) 0.0328(14) 0.0496(16) -0.0185(13) -0.0180(13) 0.0029(12)
C61 0.0488(16) 0.0230(13) 0.0315(13) -0.0102(11) -0.0110(12) -0.0024(11)
C62 0.0339(13) 0.0206(12) 0.0276(12) -0.0112(10) -0.0011(10) -0.0054(10)
C63 0.0223(12) 0.0253(12) 0.0253(12) -0.0022(10) -0.0006(9) -0.0068(10)
C64 0.0568(18) 0.0293(14) 0.0280(13) -0.0045(11) 0.0040(12) -0.0077(13)
C65 0.0598(19) 0.0497(18) 0.0325(15) -0.0125(13) 0.0052(14) -0.0068(15)
C66 0.0419(16) 0.0583(19) 0.0242(13) 0.0019(13) -0.0002(12) -0.0120(14)
C67 0.0504(18) 0.0368(16) 0.0358(15) 0.0114(13) -0.0047(13) -0.0111(14)
C68 0.0406(15) 0.0268(13) 0.0365(14) -0.0003(11) -0.0027(12) -0.0065(11)
C69 0.0313(13) 0.0219(12) 0.0299(13) -0.0081(10) -0.0032(10) -0.0058(10)
C70 0.0346(14) 0.0307(14) 0.0584(18) -0.0197(13) -0.0034(13) -0.0083(11)
C71 0.0502(17) 0.0323(15) 0.070(2) -0.0247(15) -0.0093(15) -0.0109(13)
C72 0.0596(19) 0.0314(15) 0.0594(19) -0.0256(14) -0.0014(15) -0.0025(14)
C73 0.0457(17) 0.0375(16) 0.0564(18) -0.0234(14) 0.0102(14) -0.0054(13)
C74 0.0367(14) 0.0282(13) 0.0401(15) -0.0139(11) 0.0052(11) -0.0094(11)
C75 0.112(3) 0.155(5) 0.135(4) -0.053(3) 0.006(3) -0.057(3)
C76 0.112(3) 0.155(5) 0.135(4) -0.053(3) 0.006(3) -0.057(3)
C77 0.0550(17) 0.103(2) 0.101(2) -0.039(2) -0.0138(16) -0.0059(17)
C78 0.0550(17) 0.103(2) 0.101(2) -0.039(2) -0.0138(16) -0.0059(17)
C79 0.064(2) 0.176(4) 0.110(3) -0.064(3) -0.023(2) -0.015(2)
C80 0.064(2) 0.176(4) 0.110(3) -0.064(3) -0.023(2) -0.015(2)
C100 0.206(8) 0.246(8) 0.230(7) -0.135(7) 0.010(6) -0.020(6)
C101 0.231(8) 0.228(8) 0.215(8) -0.044(7) 0.000(7) 0.038(7)
N1 0.120(6) 0.57(2) 0.267(11) -0.101(12) -0.014(6) -0.183(10)
N2 0.059(3) 0.136(4) 0.139(4) -0.033(3) -0.006(3) 0.011(3)
N3 0.294(11) 0.158(7) 0.176(7) -0.068(6) 0.031(7) -0.112(7)
N4 0.320(18) 0.279(17) 0.282(17) -0.137(10) -0.025(9) -0.018(9)
N4A 0.216(18) 0.233(18) 0.253(19) -0.045(10) -0.024(9) -0.040(9)
O1 0.0310(9) 0.0210(8) 0.0204(8) -0.0105(7) 0.0006(7) -0.0074(7)
O2 0.0222(8) 0.0238(8) 0.0199(8) -0.0096(7) -0.0011(6) -0.0081(6)
O3 0.0178(8) 0.0254(9) 0.0227(8) -0.0069(7) 0.0024(6) -0.0013(6)
O4 0.0147(7) 0.0220(8) 0.0251(8) -0.0096(7) 0.0000(6) -0.0035(6)
O5 0.0170(7) 0.0167(7) 0.0167(7) -0.0062(6) 0.0016(6) -0.0053(6)
O6 0.0163(7) 0.0149(7) 0.0146(7) -0.0051(6) 0.0005(6) -0.0042(6)
O7 0.0224(8) 0.0143(7) 0.0226(8) -0.0046(6) 0.0011(6) -0.0035(6)
O8 0.0156(7) 0.0157(7) 0.0148(7) -0.0055(6) 0.0002(6) -0.0035(6)
O9 0.0218(8) 0.0254(8) 0.0178(8) -0.0080(7) 0.0021(6) -0.0062(7)
O10 0.0258(8) 0.0184(8) 0.0159(7) -0.0053(6) 0.0037(6) -0.0086(6)
O11 0.0202(8) 0.0216(8) 0.0219(8) -0.0119(7) 0.0048(6) -0.0049(6)
O12 0.0205(8) 0.0200(8) 0.0212(8) -0.0106(6) 0.0047(6) -0.0047(6)
O13 0.0182(7) 0.0161(7) 0.0166(7) -0.0048(5) -0.0001(6) -0.0045(6)
O14 0.0165(7) 0.0190(8) 0.0189(7) -0.0069(6) -0.0001(6) -0.0054(6)
O15 0.0262(8) 0.0181(8) 0.0266(8) -0.0102(7) -0.0058(7) 0.0003(7)
O16 0.0235(8) 0.0201(8) 0.0239(8) -0.0042(7) -0.0080(6) -0.0004(6)
O17 0.0261(9) 0.0284(9) 0.0372(10) -0.0001(8) 0.0022(8) -0.0032(8)
O18 0.0268(9) 0.0281(9) 0.0156(8) -0.0042(7) -0.0037(6) -0.0058(7)
O19 0.0520(12) 0.0254(9) 0.0242(9) -0.0080(7) -0.0017(8) -0.0134(8)
P1 0.0237(3) 0.0182(3) 0.0241(3) -0.0052(2) 0.0008(2) -0.0072(2)
Ti1 0.01553(19) 0.01357(18) 0.01480(18) -0.00579(15) 0.00098(14) -0.00348(14)
Ti2 0.01388(18) 0.01555(19) 0.01434(18) -0.00572(15) 0.00200(14) -0.00416(14)
Ti3 0.01815(19) 0.01623(19) 0.01322(18) -0.00503(15) -0.00026(14) -0.00392(15)
Ti4 0.01597(19) 0.01616(19) 0.01574(19) -0.00507(15) -0.00049(14) -0.00165(15)

loop_
_atom_type_symbol
_atom_type_description
_atom_type_scat_dispersion_real
_atom_type_scat_dispersion_imag
_atom_type_scat_source
C C 0.0033 0.0016 'International Tables Vol C Tables 4.2.6.8 and 6.1.1.4'
H H 0.0000 0.0000 'International Tables Vol C Tables 4.2.6.8 and 6.1.1.4'
Ag Ag -0.8971 1.1015 'International Tables Vol C Tables 4.2.6.8 and 6.1.1.4'
N N 0.0061 0.0033 'International Tables Vol C Tables 4.2.6.8 and 6.1.1.4'
O O 0.0106 0.0060 'International Tables Vol C Tables 4.2.6.8 and 6.1.1.4'
P P 0.1023 0.0942 'International Tables Vol C Tables 4.2.6.8 and 6.1.1.4'
Ti Ti 0.2776 0.4457 'International Tables Vol C Tables 4.2.6.8 and 6.1.1.4'

loop_
_geom_angle_atom_site_label_1
_geom_angle_atom_site_label_2
_geom_angle_atom_site_label_3
_geom_angle
_geom_angle_site_symmetry_1
_geom_angle_site_symmetry_3
O13 Ag1 O17 91.75(5) . .
O13 Ag1 O19 93.38(5) . .
O13 Ag1 P1 134.57(4) . .
O19 Ag1 O17 95.15(7) . .
P1 Ag1 O17 118.36(5) . .
P1 Ag1 O19 114.88(5) . .
O1 C1 C2 119.0(2) . .
O1 C1 O2 124.3(2) . .
O2 C1 C2 116.7(2) . .
C3 C2 C1 120.1(2) . .
C3 C2 C8 119.3(2) . .
C8 C2 C1 120.6(2) . .
C2 C3 H3 119.8 . .
C2 C3 C4 120.4(3) . .
C4 C3 H3 119.8 . .
C3 C4 H4 119.6 . .
C5 C4 C3 120.8(3) . .
C5 C4 H4 119.6 . .
C4 C5 C6 120.2(3) . .
C7 C5 C4 118.4(3) . .
C7 C5 C6 121.4(3) . .
C5 C6 H6A 109.5 . .
C5 C6 H6B 109.5 . .
C5 C6 H6C 109.5 . .
H6A C6 H6B 109.5 . .
H6A C6 H6C 109.5 . .
H6B C6 H6C 109.5 . .
C5 C7 H7 119.2 . .
C5 C7 C8 121.6(3) . .
C8 C7 H7 119.2 . .
C2 C8 C7 119.6(3) . .
C2 C8 H8 120.2 . .
C7 C8 H8 120.2 . .
O3 C9 C10 120.4(2) . .
O3 C9 O4 123.2(2) . .
O4 C9 C10 116.5(2) . .
C11 C10 C9 119.3(2) . .
C15 C10 C9 121.7(2) . .
C15 C10 C11 119.0(2) . .
C10 C11 H11 119.8 . .
C12 C11 C10 120.3(3) . .
C12 C11 H11 119.8 . .
C11 C12 H12 119.5 . .
C11 C12 C13 120.9(3) . .
C13 C12 H12 119.5 . .
C12 C13 C16 120.5(3) . .
C14 C13 C12 118.4(3) . .
C14 C13 C16 121.1(3) . .
C13 C14 H14 119.3 . .
C13 C14 C15 121.4(3) . .
C15 C14 H14 119.3 . .
C10 C15 C14 119.9(3) . .
C10 C15 H15 120.0 . .
C14 C15 H15 120.0 . .
C13 C16 H16A 109.5 . .
C13 C16 H16B 109.5 . .
C13 C16 H16C 109.5 . .
H16A C16 H16B 109.5 . .
H16A C16 H16C 109.5 . .
H16B C16 H16C 109.5 . .
O11 C17 C18 116.99(19) . .
O12 C17 C18 118.1(2) . .
O12 C17 O11 124.9(2) . .
C19 C18 C17 120.7(2) . .
C19 C18 C24 119.4(2) . .
C24 C18 C17 119.8(2) . .
C18 C19 H19 120.1 . .
C20 C19 C18 119.9(3) . .
C20 C19 H19 120.1 . .
C19 C20 H20 119.5 . .
C19 C20 C21 121.1(3) . .
C21 C20 H20 119.5 . .
C20 C21 C22 120.7(3) . .
C23 C21 C20 118.5(3) . .
C23 C21 C22 120.8(3) . .
C21 C22 H22A 109.5 . .
C21 C22 H22B 109.5 . .
C21 C22 H22C 109.5 . .
H22A C22 H22B 109.5 . .
H22A C22 H22C 109.5 . .
H22B C22 H22C 109.5 . .
C21 C23 H23 119.5 . .
C21 C23 C24 121.0(3) . .
C24 C23 H23 119.5 . .
C18 C24 H24 120.0 . .
C23 C24 C18 120.1(3) . .
C23 C24 H24 120.0 . .
O18 C25 C26 115.2(2) . .
O19 C25 C26 121.0(2) . .
O19 C25 O18 123.8(2) . .
C27 C26 C25 119.9(2) . .
C32 C26 C25 121.0(2) . .
C32 C26 C27 119.1(2) . .
C26 C27 H27 120.0 . .
C28 C27 C26 120.0(3) . .
C28 C27 H27 120.0 . .
C27 C28 H28 119.2 . .
C27 C28 C29 121.5(3) . .
C29 C28 H28 119.2 . .
C28 C29 C30 121.3(3) . .
C31 C29 C28 118.0(2) . .
C31 C29 C30 120.6(3) . .
C29 C30 H30A 109.5 . .
C29 C30 H30B 109.5 . .
C29 C30 H30C 109.5 . .
H30A C30 H30B 109.5 . .
H30A C30 H30C 109.5 . .
H30B C30 H30C 109.5 . .
C29 C31 H31 119.5 . .
C29 C31 C32 121.1(3) . .
C32 C31 H31 119.5 . .
C26 C32 C31 120.3(3) . .
C26 C32 H32 119.9 . .
C31 C32 H32 119.9 . .
O16 C33 C34 115.7(2) . .
O17 C33 C34 120.3(2) . .
O17 C33 O16 124.0(2) . .
C35 C34 C33 119.7(3) . .
C39 C34 C33 121.2(3) . .
C39 C34 C35 119.1(3) . .
C34 C35 H35 119.8 . .
C34 C35 C36 120.5(3) . .
C36 C35 H35 119.8 . .
C35 C36 H36 119.7 . .
C35 C36 C37 120.5(3) . .
C37 C36 H36 119.7 . .
C36 C37 C40 120.7(3) . .
C38 C37 C36 118.2(3) . .
C38 C37 C40 121.0(3) . .
C37 C38 H38 119.5 . .
C37 C38 C39 121.1(3) . .
C39 C38 H38 119.5 . .
C34 C39 C38 120.6(3) . .
C34 C39 H39 119.7 . .
C38 C39 H39 119.7 . .
C37 C40 H40A 109.5 . .
C37 C40 H40B 109.5 . .
C37 C40 H40C 109.5 . .
H40A C40 H40B 109.5 . .
H40A C40 H40C 109.5 . .
H40B C40 H40C 109.5 . .
O7 C41 C42 118.1(2) . .
O15 C41 C42 119.2(2) . .
O15 C41 O7 122.7(2) . .
C43 C42 C41 120.4(2) . .
C43 C42 C48 119.5(2) . .
C48 C42 C41 120.1(2) . .
C42 C43 H43 120.0 . .
C42 C43 C44 120.0(3) . .
C44 C43 H43 120.0 . .
C43 C44 H44 119.6 . .
C45 C44 C43 120.9(3) . .
C45 C44 H44 119.6 . .
C44 C45 C46 121.3(3) . .
C44 C45 C47 118.7(2) . .
C47 C45 C46 120.0(3) . .
C45 C46 H46A 109.5 . .
C45 C46 H46B 109.5 . .
C45 C46 H46C 109.5 . .
H46A C46 H46B 109.5 . .
H46A C46 H46C 109.5 . .
H46B C46 H46C 109.5 . .
C45 C47 H47 119.5 . .
C48 C47 C45 121.0(3) . .
C48 C47 H47 119.5 . .
C42 C48 H48 120.0 . .
C47 C48 C42 119.9(3) . .
C47 C48 H48 120.0 . .
O9 C49 C50 120.0(2) . .
O9 C49 O10 123.0(2) . .
O10 C49 C50 117.0(2) . .
C51 C50 C49 120.7(2) . .
C51 C50 C54 119.6(2) . .
C54 C50 C49 119.6(2) . .
C50 C51 H51 120.4 . .
C52 C51 C50 119.3(3) . .
C52 C51 H51 120.4 . .
C51 C52 H52 119.3 . .
C51 C52 C53 121.5(3) . .
C53 C52 H52 119.3 . .
C52 C53 C56 120.9(3) . .
C55 C53 C52 118.3(3) . .
C55 C53 C56 120.8(3) . .
C50 C54 H54 119.9 . .
C55 C54 C50 120.1(3) . .
C55 C54 H54 119.9 . .
C53 C55 C54 121.1(3) . .
C53 C55 H55 119.4 . .
C54 C55 H55 119.4 . .
C53 C56 H56A 109.5 . .
C53 C56 H56B 109.5 . .
C53 C56 H56C 109.5 . .
H56A C56 H56B 109.5 . .
H56A C56 H56C 109.5 . .
H56B C56 H56C 109.5 . .
C58 C57 C62 119.3(2) . .
C58 C57 P1 122.86(19) . .
C62 C57 P1 117.84(18) . .
C57 C58 H58 119.8 . .
C59 C58 C57 120.4(3) . .
C59 C58 H58 119.8 . .
C58 C59 H59 120.0 . .
C58 C59 C60 119.9(3) . .
C60 C59 H59 120.0 . .
C59 C60 H60 119.9 . .
C61 C60 C59 120.2(3) . .
C61 C60 H60 119.9 . .
C60 C61 H61 119.9 . .
C60 C61 C62 120.1(3) . .
C62 C61 H61 119.9 . .
C57 C62 H62 120.0 . .
C61 C62 C57 120.0(2) . .
C61 C62 H62 120.0 . .
C64 C63 P1 116.30(18) . .
C68 C63 C64 118.5(2) . .
C68 C63 P1 125.0(2) . .
C63 C64 H64 119.5 . .
C65 C64 C63 120.9(3) . .
C65 C64 H64 119.5 . .
C64 C65 H65 120.1 . .
C66 C65 C64 119.8(3) . .
C66 C65 H65 120.1 . .
C65 C66 H66 120.1 . .
C67 C66 C65 119.9(3) . .
C67 C66 H66 120.1 . .
C66 C67 H67 119.5 . .
C66 C67 C68 120.9(3) . .
C68 C67 H67 119.5 . .
C63 C68 C67 120.0(3) . .
C63 C68 H68 120.0 . .
C67 C68 H68 120.0 . .
C70 C69 P1 122.8(2) . .
C74 C69 C70 118.9(2) . .
C74 C69 P1 118.30(19) . .
C69 C70 H70 120.0 . .
C71 C70 C69 120.0(3) . .
C71 C70 H70 120.0 . .
C70 C71 H71 119.8 . .
C72 C71 C70 120.5(3) . .
C72 C71 H71 119.8 . .
C71 C72 H72 119.9 . .
C71 C72 C73 120.2(3) . .
C73 C72 H72 119.9 . .
C72 C73 H73 120.1 . .
C72 C73 C74 119.8(3) . .
C74 C73 H73 120.1 . .
C69 C74 C73 120.6(3) . .
C69 C74 H74 119.7 . .
C73 C74 H74 119.7 . .
H75A C75 H75B 109.5 . .
H75A C75 H75C 109.5 . .
H75B C75 H75C 109.5 . .
C76 C75 H75A 109.5 . .
C76 C75 H75B 109.5 . .
C76 C75 H75C 109.5 . .
N3 C76 C75 175.3(9) . .
H77A C77 H77B 109.5 . .
H77A C77 H77C 109.5 . .
H77B C77 H77C 109.5 . .
C78 C77 H77A 109.5 . .
C78 C77 H77B 109.5 . .
C78 C77 H77C 109.5 . .
N2 C78 C77 177.1(6) . .
H79A C79 H79B 109.5 . .
H79A C79 H79C 109.5 . .
H79B C79 H79C 109.5 . .
C80 C79 H79A 109.5 . .
C80 C79 H79B 109.5 . .
C80 C79 H79C 109.5 . .
N1 C80 C79 174.9(12) . .
H10A C100 H10B 109.5 . .
H10A C100 H10C 109.5 . .
H10B C100 H10C 109.5 . .
C101 C100 H10A 109.5 . .
C101 C100 H10B 109.5 . .
C101 C100 H10C 109.5 . .
N4 C101 C100 141.4(14) . .
N4A C101 C100 144.7(15) . .
C1 O1 Ti3 128.50(14) . 2_666
C1 O2 Ti1 133.51(14) . .
C9 O3 Ti4 126.79(14) . 2_666
C9 O4 Ti2 131.87(14) . .
Ti1 O5 Ti2 144.61(9) . .
Ti1 O6 Ti2 99.77(7) . 2_666
Ti1 O6 Ti3 131.04(8) . 2_666
Ti2 O6 Ti3 129.19(7) 2_666 2_666
C41 O7 Ti1 125.67(14) . .
Ti1 O8 Ti2 99.76(6) . 2_666
Ti1 O8 Ti4 130.10(7) . .
Ti2 O8 Ti4 130.11(8) 2_666 .
C49 O9 Ti3 126.94(14) . .
C49 O10 Ti2 127.95(14) . .
C17 O11 Ti2 127.25(14) . .
C17 O12 Ti1 126.77(14) . 2_666
Ti3 O13 Ag1 119.91(7) . .
Ti4 O13 Ag1 122.41(7) . .
Ti4 O13 Ti3 95.65(7) . .
Ti4 O14 Ti3 97.73(7) . .
C41 O15 Ti4 129.25(15) . .
C33 O16 Ti4 132.72(15) . .
C33 O17 Ag1 127.53(16) . .
C25 O18 Ti3 131.70(15) . .
C25 O19 Ag1 125.00(15) . .
C57 P1 Ag1 116.44(8) . .
C57 P1 C63 105.17(11) . .
C63 P1 Ag1 109.85(8) . .
C69 P1 Ag1 114.05(8) . .
C69 P1 C57 103.96(11) . .
C69 P1 C63 106.54(11) . .
O2 Ti1 O12 82.69(6) . 2_666
O2 Ti1 Ti2 131.60(5) . 2_666
O5 Ti1 O2 92.01(7) . .
O5 Ti1 O6 98.78(6) . .
O5 Ti1 O7 95.42(7) . .
O5 Ti1 O8 98.76(6) . .
O5 Ti1 O12 173.36(6) . 2_666
O5 Ti1 Ti2 106.21(5) . 2_666
O6 Ti1 O2 93.49(6) . .
O6 Ti1 O7 164.33(6) . .
O6 Ti1 O8 80.11(6) . .
O6 Ti1 O12 85.57(6) . 2_666
O6 Ti1 Ti2 40.40(4) . 2_666
O7 Ti1 O2 92.59(7) . .
O7 Ti1 O12 80.90(6) . 2_666
O7 Ti1 Ti2 128.38(5) . 2_666
O8 Ti1 O2 168.17(6) . .
O8 Ti1 O7 91.25(6) . .
O8 Ti1 O12 86.88(6) . 2_666
O8 Ti1 Ti2 40.17(4) . 2_666
O12 Ti1 Ti2 80.35(4) 2_666 2_666
O4 Ti2 O10 96.44(7) . .
O4 Ti2 O11 81.80(6) . .
O4 Ti2 Ti1 128.22(5) . 2_666
O5 Ti2 O4 92.49(7) . .
O5 Ti2 O6 100.12(6) . 2_666
O5 Ti2 O8 102.07(6) . 2_666
O5 Ti2 O10 92.72(7) . .
O5 Ti2 O11 170.39(6) . .
O5 Ti2 Ti1 109.14(5) . 2_666
O6 Ti2 O4 165.25(7) 2_666 .
O6 Ti2 O10 90.62(6) 2_666 .
O6 Ti2 O11 86.66(6) 2_666 .
O6 Ti2 Ti1 39.83(4) 2_666 2_666
O8 Ti2 O4 90.52(6) 2_666 .
O8 Ti2 O6 79.44(6) 2_666 2_666
O8 Ti2 O10 163.38(6) 2_666 .
O8 Ti2 O11 85.78(6) 2_666 .
O8 Ti2 Ti1 40.06(4) 2_666 2_666
O10 Ti2 O11 80.33(6) . .
O10 Ti2 Ti1 127.41(5) . 2_666
O11 Ti2 Ti1 80.42(4) . 2_666
O1 Ti3 O9 91.43(6) 2_666 .
O6 Ti3 O1 86.72(6) 2_666 2_666
O6 Ti3 O9 83.83(6) 2_666 .
O13 Ti3 O1 172.93(7) . 2_666
O13 Ti3 O6 93.32(6) . 2_666
O13 Ti3 O9 95.60(6) . .
O13 Ti3 O18 95.97(7) . .
O14 Ti3 O1 89.89(7) . 2_666
O14 Ti3 O6 96.64(6) . 2_666
O14 Ti3 O9 178.62(7) . .
O14 Ti3 O13 83.09(7) . .
O14 Ti3 O18 98.26(7) . .
O18 Ti3 O1 85.76(7) . 2_666
O18 Ti3 O6 163.27(7) . 2_666
O18 Ti3 O9 81.44(6) . .
O3 Ti4 O15 88.24(6) 2_666 .
O8 Ti4 O3 86.18(6) . 2_666
O8 Ti4 O15 84.46(6) . .
O13 Ti4 O3 175.14(7) . 2_666
O13 Ti4 O8 93.06(6) . .
O13 Ti4 O15 96.47(7) . .
O13 Ti4 O16 96.98(7) . .
O14 Ti4 O3 91.78(7) . 2_666
O14 Ti4 O8 96.62(6) . .
O14 Ti4 O13 83.54(7) . .
O14 Ti4 O15 178.92(7) . .
O14 Ti4 O16 98.56(7) . .
O16 Ti4 O3 84.97(7) . 2_666
O16 Ti4 O8 162.64(7) . .
O16 Ti4 O15 80.37(6) . .

loop_
_geom_bond_atom_site_label_1
_geom_bond_atom_site_label_2
_geom_bond_distance
_geom_bond_site_symmetry_2
Ag1 O13 2.3268(14) .
Ag1 O17 2.3811(18) .
Ag1 O19 2.3798(17) .
Ag1 P1 2.3558(6) .
C1 C2 1.487(3) .
C1 O1 1.255(3) .
C1 O2 1.269(3) .
C2 C3 1.382(4) .
C2 C8 1.384(4) .
C3 H3 0.9300 .
C3 C4 1.385(4) .
C4 H4 0.9300 .
C4 C5 1.380(5) .
C5 C6 1.517(4) .
C5 C7 1.377(5) .
C6 H6A 0.9600 .
C6 H6B 0.9600 .
C6 H6C 0.9600 .
C7 H7 0.9300 .
C7 C8 1.386(4) .
C8 H8 0.9300 .
C9 C10 1.481(3) .
C9 O3 1.256(3) .
C9 O4 1.278(3) .
C10 C11 1.387(4) .
C10 C15 1.383(4) .
C11 H11 0.9300 .
C11 C12 1.380(4) .
C12 H12 0.9300 .
C12 C13 1.384(5) .
C13 C14 1.373(5) .
C13 C16 1.510(4) .
C14 H14 0.9300 .
C14 C15 1.384(4) .
C15 H15 0.9300 .
C16 H16A 0.9600 .
C16 H16B 0.9600 .
C16 H16C 0.9600 .
C17 C18 1.491(3) .
C17 O11 1.264(3) .
C17 O12 1.261(3) .
C18 C19 1.387(4) .
C18 C24 1.388(4) .
C19 H19 0.9300 .
C19 C20 1.386(4) .
C20 H20 0.9300 .
C20 C21 1.389(5) .
C21 C22 1.517(5) .
C21 C23 1.382(5) .
C22 H22A 0.9600 .
C22 H22B 0.9600 .
C22 H22C 0.9600 .
C23 H23 0.9300 .
C23 C24 1.387(4) .
C24 H24 0.9300 .
C25 C26 1.486(3) .
C25 O18 1.303(3) .
C25 O19 1.226(3) .
C26 C27 1.384(3) .
C26 C32 1.384(4) .
C27 H27 0.9300 .
C27 C28 1.380(4) .
C28 H28 0.9300 .
C28 C29 1.386(4) .
C29 C30 1.503(4) .
C29 C31 1.379(4) .
C30 H30A 0.9600 .
C30 H30B 0.9600 .
C30 H30C 0.9600 .
C31 H31 0.9300 .
C31 C32 1.388(4) .
C32 H32 0.9300 .
C33 C34 1.489(4) .
C33 O16 1.297(3) .
C33 O17 1.227(3) .
C34 C35 1.380(4) .
C34 C39 1.374(4) .
C35 H35 0.9300 .
C35 C36 1.384(4) .
C36 H36 0.9300 .
C36 C37 1.391(4) .
C37 C38 1.378(4) .
C37 C40 1.514(5) .
C38 H38 0.9300 .
C38 C39 1.380(4) .
C39 H39 0.9300 .
C40 H40A 0.9600 .
C40 H40B 0.9600 .
C40 H40C 0.9600 .
C41 C42 1.482(3) .
C41 O7 1.281(3) .
C41 O15 1.251(3) .
C42 C43 1.387(4) .
C42 C48 1.389(4) .
C43 H43 0.9300 .
C43 C44 1.390(4) .
C44 H44 0.9300 .
C44 C45 1.383(4) .
C45 C46 1.512(4) .
C45 C47 1.386(4) .
C46 H46A 0.9600 .
C46 H46B 0.9600 .
C46 H46C 0.9600 .
C47 H47 0.9300 .
C47 C48 1.384(4) .
C48 H48 0.9300 .
C49 C50 1.481(3) .
C49 O9 1.253(3) .
C49 O10 1.277(3) .
C50 C51 1.385(3) .
C50 C54 1.388(4) .
C51 H51 0.9300 .
C51 C52 1.379(4) .
C52 H52 0.9300 .
C52 C53 1.393(5) .
C53 C55 1.374(5) .
C53 C56 1.516(4) .
C54 H54 0.9300 .
C54 C55 1.376(4) .
C55 H55 0.9300 .
C56 H56A 0.9600 .
C56 H56B 0.9600 .
C56 H56C 0.9600 .
C57 C58 1.388(4) .
C57 C62 1.395(3) .
C57 P1 1.823(2) .
C58 H58 0.9300 .
C58 C59 1.382(4) .
C59 H59 0.9300 .
C59 C60 1.386(4) .
C60 H60 0.9300 .
C60 C61 1.376(4) .
C61 H61 0.9300 .
C61 C62 1.386(4) .
C62 H62 0.9300 .
C63 C64 1.388(4) .
C63 C68 1.382(4) .
C63 P1 1.824(2) .
C64 H64 0.9300 .
C64 C65 1.383(4) .
C65 H65 0.9300 .
C65 C66 1.382(5) .
C66 H66 0.9300 .
C66 C67 1.355(5) .
C67 H67 0.9300 .
C67 C68 1.395(4) .
C68 H68 0.9300 .
C69 C70 1.396(4) .
C69 C74 1.384(4) .
C69 P1 1.822(3) .
C70 H70 0.9300 .
C70 C71 1.382(4) .
C71 H71 0.9300 .
C71 C72 1.371(5) .
C72 H72 0.9300 .
C72 C73 1.378(4) .
C73 H73 0.9300 .
C73 C74 1.387(4) .
C74 H74 0.9300 .
C75 H75A 0.9600 .
C75 H75B 0.9600 .
C75 H75C 0.9600 .
C75 C76 1.421(10) .
C76 N3 1.107(9) .
C77 H77A 0.9600 .
C77 H77B 0.9600 .
C77 H77C 0.9600 .
C77 C78 1.439(6) .
C78 N2 1.117(6) .
C79 H79A 0.9600 .
C79 H79B 0.9600 .
C79 H79C 0.9600 .
C79 C80 1.387(7) .
C80 N1 1.067(8) .
C100 H10A 0.9600 .
C100 H10B 0.9600 .
C100 H10C 0.9600 .
C100 C101 1.468(8) .
C101 N4 1.217(9) .
C101 N4A 1.203(9) .
O1 Ti3 2.0924(16) 2_666
O2 Ti1 1.9963(15) .
O3 Ti4 2.1268(16) 2_666
O4 Ti2 1.9676(15) .
O5 Ti1 1.7998(15) .
O5 Ti2 1.8012(15) .
O6 Ti1 1.9144(14) .
O6 Ti2 1.9370(14) 2_666
O6 Ti3 1.9791(14) 2_666
O7 Ti1 1.9770(15) .
O8 Ti1 1.9237(14) .
O8 Ti2 1.9280(14) 2_666
O8 Ti4 1.9725(14) .
O9 Ti3 2.1251(16) .
O10 Ti2 1.9697(15) .
O11 Ti2 2.1104(15) .
O12 Ti1 2.1254(15) 2_666
O13 Ti3 1.8555(15) .
O13 Ti4 1.8501(15) .
O14 Ti3 1.8286(15) .
O14 Ti4 1.8178(15) .
O15 Ti4 2.1269(16) .
O16 Ti4 1.9406(15) .
O18 Ti3 1.9342(15) .
Ti1 O12 2.1254(15) 2_666
Ti1 Ti2 2.9454(5) 2_666
Ti2 O6 1.9370(14) 2_666
Ti2 O8 1.9280(14) 2_666
Ti2 Ti1 2.9454(5) 2_666
Ti3 O1 2.0924(16) 2_666
Ti3 O6 1.9790(14) 2_666
Ti4 O3 2.1268(16) 2_666

loop_
_geom_hbond_atom_site_label_D
_geom_hbond_atom_site_label_H
_geom_hbond_atom_site_label_A
_geom_hbond_distance_DH
_geom_hbond_distance_HA
_geom_hbond_distance_DA
_geom_hbond_angle_DHA
C79 H79A O18 0.96 2.58 3.441(6) 150.1

loop_
_geom_torsion_atom_site_label_1
_geom_torsion_atom_site_label_2
_geom_torsion_atom_site_label_3
_geom_torsion_atom_site_label_4
_geom_torsion
_geom_torsion_site_symmetry_4
Ag1 O13 Ti3 O6 -131.23(8) 2_666
Ag1 O13 Ti3 O9 -47.11(8) .
Ag1 O13 Ti3 O14 132.48(8) .
Ag1 O13 Ti3 O18 34.84(9) .
Ag1 O13 Ti4 O8 132.89(8) .
Ag1 O13 Ti4 O14 -130.79(9) .
Ag1 O13 Ti4 O15 48.12(9) .
Ag1 O13 Ti4 O16 -32.92(9) .
C1 C2 C3 C4 176.1(3) .
C1 C2 C8 C7 -177.4(3) .
C2 C1 O1 Ti3 144.49(17) 2_666
C2 C1 O2 Ti1 167.54(15) .
C2 C3 C4 C5 1.3(5) .
C3 C2 C8 C7 -0.7(4) .
C3 C4 C5 C6 179.3(4) .
C3 C4 C5 C7 -0.8(5) .
C4 C5 C7 C8 -0.4(6) .
C5 C7 C8 C2 1.2(6) .
C6 C5 C7 C8 179.5(4) .
C8 C2 C3 C4 -0.5(4) .
C9 C10 C11 C12 -178.5(3) .
C9 C10 C15 C14 178.9(3) .
C10 C9 O3 Ti4 -165.66(15) 2_666
C10 C9 O4 Ti2 -137.50(17) .
C10 C11 C12 C13 -0.4(5) .
C11 C10 C15 C14 -0.8(4) .
C11 C12 C13 C14 -1.0(5) .
C11 C12 C13 C16 179.4(3) .
C12 C13 C14 C15 1.5(5) .
C13 C14 C15 C10 -0.6(5) .
C15 C10 C11 C12 1.3(4) .
C16 C13 C14 C15 -178.9(3) .
C17 C18 C19 C20 -174.9(3) .
C17 C18 C24 C23 173.6(3) .
C18 C17 O11 Ti2 -171.11(14) .
C18 C17 O12 Ti1 174.04(15) 2_666
C18 C19 C20 C21 1.9(5) .
C19 C18 C24 C23 -2.1(4) .
C19 C20 C21 C22 176.4(4) .
C19 C20 C21 C23 -2.9(6) .
C20 C21 C23 C24 1.5(6) .
C21 C23 C24 C18 1.0(6) .
C22 C21 C23 C24 -177.9(4) .
C24 C18 C19 C20 0.7(4) .
C25 C26 C27 C28 -175.1(2) .
C25 C26 C32 C31 176.4(2) .
C26 C25 O18 Ti3 -122.6(2) .
C26 C25 O19 Ag1 177.76(16) .
C26 C27 C28 C29 -1.3(4) .
C27 C26 C32 C31 -0.7(4) .
C27 C28 C29 C30 177.5(3) .
C27 C28 C29 C31 -0.9(4) .
C28 C29 C31 C32 2.3(4) .
C29 C31 C32 C26 -1.6(4) .
C30 C29 C31 C32 -176.1(3) .
C32 C26 C27 C28 2.1(4) .
C33 C34 C35 C36 179.3(3) .
C33 C34 C39 C38 -177.6(3) .
C34 C33 O16 Ti4 123.3(2) .
C34 C33 O17 Ag1 -168.8(2) .
C34 C35 C36 C37 -1.9(6) .
C35 C34 C39 C38 0.8(6) .
C35 C36 C37 C38 1.2(6) .
C35 C36 C37 C40 179.9(4) .
C36 C37 C38 C39 0.4(6) .
C37 C38 C39 C34 -1.4(6) .
C39 C34 C35 C36 0.9(6) .
C40 C37 C38 C39 -178.3(4) .
C41 C42 C43 C44 -175.4(2) .
C41 C42 C48 C47 175.6(2) .
C42 C41 O7 Ti1 -121.95(18) .
C42 C41 O15 Ti4 176.55(14) .
C42 C43 C44 C45 0.0(4) .
C43 C42 C48 C47 -0.7(4) .
C43 C44 C45 C46 178.5(3) .
C43 C44 C45 C47 -1.1(4) .
C44 C45 C47 C48 1.3(4) .
C45 C47 C48 C42 -0.4(4) .
C46 C45 C47 C48 -178.3(3) .
C48 C42 C43 C44 0.9(4) .
C49 C50 C51 C52 179.5(3) .
C49 C50 C54 C55 179.5(3) .
C50 C49 O9 Ti3 166.84(15) .
C50 C49 O10 Ti2 131.77(18) .
C50 C51 C52 C53 1.2(5) .
C50 C54 C55 C53 0.9(5) .
C51 C50 C54 C55 -0.2(4) .
C51 C52 C53 C55 -0.5(6) .
C51 C52 C53 C56 179.0(4) .
C52 C53 C55 C54 -0.6(6) .
C54 C50 C51 C52 -0.8(4) .
C56 C53 C55 C54 -180.0(4) .
C57 C58 C59 C60 0.3(4) .
C58 C57 C62 C61 0.0(4) .
C58 C57 P1 Ag1 -148.5(2) .
C58 C57 P1 C63 -26.6(2) .
C58 C57 P1 C69 85.2(2) .
C58 C59 C60 C61 0.1(4) .
C59 C60 C61 C62 -0.4(4) .
C60 C61 C62 C57 0.4(4) .
C62 C57 C58 C59 -0.4(4) .
C62 C57 P1 Ag1 32.2(2) .
C62 C57 P1 C63 154.03(19) .
C62 C57 P1 C69 -94.2(2) .
C63 C64 C65 C66 0.6(5) .
C64 C63 C68 C67 1.5(4) .
C64 C63 P1 Ag1 50.6(2) .
C64 C63 P1 C57 -75.4(2) .
C64 C63 P1 C69 174.6(2) .
C64 C65 C66 C67 0.3(5) .
C65 C66 C67 C68 -0.3(5) .
C66 C67 C68 C63 -0.7(5) .
C68 C63 C64 C65 -1.5(4) .
C68 C63 P1 Ag1 -123.9(2) .
C68 C63 P1 C57 110.0(2) .
C68 C63 P1 C69 0.1(3) .
C69 C70 C71 C72 -1.2(5) .
C70 C69 C74 C73 -0.6(4) .
C70 C69 P1 Ag1 -178.7(2) .
C70 C69 P1 C57 -50.8(3) .
C70 C69 P1 C63 60.0(3) .
C70 C71 C72 C73 -0.2(5) .
C71 C72 C73 C74 1.1(5) .
C72 C73 C74 C69 -0.7(5) .
C74 C69 C70 C71 1.5(4) .
C74 C69 P1 Ag1 0.8(2) .
C74 C69 P1 C57 128.6(2) .
C74 C69 P1 C63 -120.6(2) .
O1 C1 C2 C3 -165.4(2) .
O1 C1 C2 C8 11.2(4) .
O1 C1 O2 Ti1 -13.9(3) .
O2 C1 C2 C3 13.3(3) .
O2 C1 C2 C8 -170.1(2) .
O2 C1 O1 Ti3 -34.1(3) 2_666
O3 C9 C10 C11 -179.2(2) .
O3 C9 C10 C15 1.0(4) .
O3 C9 O4 Ti2 43.8(3) .
O4 C9 C10 C11 2.0(3) .
O4 C9 C10 C15 -177.7(2) .
O4 C9 O3 Ti4 13.0(3) 2_666
O7 C41 C42 C43 -174.7(2) .
O7 C41 C42 C48 9.0(3) .
O7 C41 O15 Ti4 -2.1(3) .
O9 C49 C50 C51 3.6(3) .
O9 C49 C50 C54 -176.1(2) .
O9 C49 O10 Ti2 -49.0(3) .
O10 C49 C50 C51 -177.2(2) .
O10 C49 C50 C54 3.2(3) .
O10 C49 O9 Ti3 -12.4(3) .
O11 C17 C18 C19 -172.4(2) .
O11 C17 C18 C24 12.0(3) .
O11 C17 O12 Ti1 -4.3(3) 2_666
O12 C17 C18 C19 9.1(3) .
O12 C17 C18 C24 -166.5(2) .
O12 C17 O11 Ti2 7.3(3) .
O15 C41 C42 C43 6.6(3) .
O15 C41 C42 C48 -169.7(2) .
O15 C41 O7 Ti1 56.7(3) .
O16 C33 C34 C35 176.8(3) .
O16 C33 C34 C39 -4.8(5) .
O16 C33 O17 Ag1 11.4(4) .
O17 C33 C34 C35 -3.0(5) .
O17 C33 C34 C39 175.4(3) .
O17 C33 O16 Ti4 -56.9(3) .
O18 C25 C26 C27 166.1(2) .
O18 C25 C26 C32 -11.0(3) .
O18 C25 O19 Ag1 -2.2(3) .
O19 C25 C26 C27 -13.9(4) .
O19 C25 C26 C32 169.0(2) .
O19 C25 O18 Ti3 57.4(3) .
P1 C57 C58 C59 -179.7(2) .
P1 C57 C62 C61 179.40(19) .
P1 C63 C64 C65 -176.4(3) .
P1 C63 C68 C67 176.0(2) .
P1 C69 C70 C71 -179.0(2) .
P1 C69 C74 C73 179.9(2) .
Ti1 O5 Ti2 O4 129.30(15) .
Ti1 O5 Ti2 O6 -43.02(16) 2_666
Ti1 O5 Ti2 O8 38.23(16) 2_666
Ti1 O5 Ti2 O10 -134.13(15) .
Ti1 O5 Ti2 Ti1 -2.81(16) 2_666
Ti2 O5 Ti1 O2 -131.82(15) .
Ti2 O5 Ti1 O6 -37.98(16) .
Ti2 O5 Ti1 O7 135.39(15) .
Ti2 O5 Ti1 O8 43.28(16) .
Ti2 O5 Ti1 Ti2 2.77(16) 2_666
Ti3 O13 Ti4 O8 -96.09(7) .
Ti3 O13 Ti4 O14 0.23(7) .
Ti3 O13 Ti4 O15 179.15(6) .
Ti3 O13 Ti4 O16 98.10(7) .
Ti3 O14 Ti4 O3 178.47(7) 2_666
Ti3 O14 Ti4 O8 92.11(7) .
Ti3 O14 Ti4 O13 -0.24(7) .
Ti3 O14 Ti4 O16 -96.35(7) .
Ti4 O13 Ti3 O6 96.06(6) 2_666
Ti4 O13 Ti3 O9 -179.81(6) .
Ti4 O13 Ti3 O14 -0.23(6) .
Ti4 O13 Ti3 O18 -97.87(7) .
Ti4 O14 Ti3 O1 -179.01(7) 2_666
Ti4 O14 Ti3 O6 -92.32(7) 2_666
Ti4 O14 Ti3 O13 0.23(7) .
Ti4 O14 Ti3 O18 95.30(7) .
